data_4322991
loop_
_publ_author_name
'Peggy J. McKarns'
'Mary Jane Heeg'
'Charles H. Winter'

_publ_section_title
;
 Synthesis, Structure, Hydrolysis, and Film Deposition Studies of
 Complexes of the Formula [NbCl4(S2R2)2][NbCl6]
;
_journal_name_full 'Inorganic Chemistry'
_journal_page_first 4743
_journal_page_last 4747
_journal_paper_doi 10.1021/ic980150z
_journal_volume 37
_journal_year 1998
_chemical_formula_moiety '[Nb(Cl)4(S2(CH3)2)2]+[Nb(Cl)6]-'
_chemical_formula_sum 'C4 H12 Cl10 Nb2 S4'
_chemical_formula_weight 728.70
_chemical_name_systematic
;
 ?
;
_space_group_IT_number 14
_symmetry_cell_setting monoclinic
_symmetry_space_group_name_Hall '-P 2yn'
_symmetry_space_group_name_H-M 'P 1 21/n 1'
_atom_sites_solution_hydrogens geom
_atom_sites_solution_primary direct
_atom_sites_solution_secondary difmap
_audit_creation_method SHELXL
_cell_angle_alpha 90.00
_cell_angle_beta 100.6120(10)
_cell_angle_gamma 90.00
_cell_formula_units_Z 4
_cell_length_a 11.8960(10)
_cell_length_b 12.4030(10)
_cell_length_c 15.2580(10)
_cell_measurement_reflns_used 3568
_cell_measurement_temperature 295(2)
_cell_volume 2212.8(3)
_computing_cell_refinement 'Siemens SAINT'
_computing_data_collection 'Siemens SMART'
_computing_data_reduction 'Siemens SAINT'
_computing_molecular_graphics SHELXTL-Plus
_computing_publication_material Shelxl-93
_computing_structure_refinement 'SHELXL-93 (Sheldrick, 1993)'
_computing_structure_solution 'SHELXS-86 (Sheldrick, 1990)'
_diffrn_ambient_temperature 295(2)
_diffrn_measurement_device 'Siemens P4/CD'
_diffrn_measurement_method 'SMART CCD'
_diffrn_radiation_monochromator graphite
_diffrn_radiation_source 'fine-focus sealed tube'
_diffrn_radiation_type MoK\a
_diffrn_radiation_wavelength 0.71073
_diffrn_reflns_av_R_equivalents 0.09
_diffrn_reflns_av_sigmaI/netI 0.1011
_diffrn_reflns_limit_h_max 15
_diffrn_reflns_limit_h_min -15
_diffrn_reflns_limit_k_max 15
_diffrn_reflns_limit_k_min 0
_diffrn_reflns_limit_l_max 19
_diffrn_reflns_limit_l_min 0
_diffrn_reflns_number 12125
_diffrn_reflns_theta_max 28.27
_diffrn_reflns_theta_min 2.00
_diffrn_standards_interval_time '6 hours'
_diffrn_standards_number '50 frames'
_exptl_absorpt_coefficient_mu 2.607
_exptl_absorpt_correction_type none
_exptl_crystal_colour Red
_exptl_crystal_density_diffrn 2.187
_exptl_crystal_description 'Cut fragment'
_exptl_crystal_F_000 1408
_exptl_crystal_size_max 0.15
_exptl_crystal_size_mid 0.14
_exptl_crystal_size_min 0.12
_refine_diff_density_max 0.993
_refine_diff_density_min -0.882
_refine_diff_density_rms 0.142
_refine_ls_extinction_coef 0.0016(4)
_refine_ls_extinction_expression Fc^*^=kFc[1+0.001xFc^2^\l^3^/sin(2\q)]^-1/4^
_refine_ls_extinction_method SHELXL-93
_refine_ls_goodness_of_fit_all 1.049
_refine_ls_goodness_of_fit_obs 1.198
_refine_ls_hydrogen_treatment calculated
_refine_ls_matrix_type full
_refine_ls_number_parameters 222
_refine_ls_number_reflns 4733
_refine_ls_number_restraints 0
_refine_ls_restrained_S_all 1.049
_refine_ls_restrained_S_obs 1.198
_refine_ls_R_factor_all 0.1229
_refine_ls_R_factor_obs 0.0554
_refine_ls_shift/esd_max -0.120
_refine_ls_shift/esd_mean 0.003
_refine_ls_structure_factor_coef Fsqd
_refine_ls_weighting_details 'w=1/[\s^2^(Fo^2^)+(0.0602P)^2^+1.8441P] where P=(Fo^2^+2Fc^2^)/3'
_refine_ls_weighting_scheme calc
_refine_ls_wR_factor_all 0.1387
_refine_ls_wR_factor_obs 0.1190
_reflns_number_observed 2748
_reflns_number_total 4735
_reflns_observed_criterion >2sigma(I)
_cod_data_source_file ic980150z_1.cif
_cod_data_source_block neco(1)
_cod_depositor_comments
;
The following automatic conversions were performed:

'_refine_ls_weighting_scheme' value 'calc
w=1/[\s^2^(Fo^2^)+(0.0602P)^2^+1.8441P] where P=(Fo^2^+2Fc^2^)/3' was
changed to 'calc'. New tag '_refine_ls_weighting_details' was
created. The value of the new tag was set to
'w=1/[\s^2^(Fo^2^)+(0.0602P)^2^+1.8441P] where P=(Fo^2^+2Fc^2^)/3'.

Automatic conversion script
Id: cif_fix_values 3143 2015-03-26 13:38:13Z robertas 
;
_cod_database_code 4322991

loop_
_symmetry_equiv_pos_as_xyz
'x, y, z'
'-x+1/2, y+1/2, -z+1/2'
'-x, -y, -z'
'x-1/2, -y-1/2, z-1/2'

loop_
_atom_site_aniso_label
_atom_site_aniso_U_11
_atom_site_aniso_U_22
_atom_site_aniso_U_33
_atom_site_aniso_U_23
_atom_site_aniso_U_13
_atom_site_aniso_U_12
Nb1 0.0459(4) 0.0431(4) 0.0342(3) 0.0044(3) 0.0084(2) 0.0006(3)
Cl1 0.0540(11) 0.0787(14) 0.0574(11) -0.0015(10) 0.0054(9) -0.0152(10)
Cl2 0.0974(15) 0.0430(10) 0.0505(10) 0.0048(8) 0.0188(10) 0.0089(9)
Cl3 0.109(2) 0.0545(12) 0.0597(12) 0.0095(9) 0.0194(11) 0.0274(11)
Cl4 0.0477(11) 0.145(2) 0.0754(14) 0.0406(15) 0.0086(10) -0.0125(12)
S1 0.095(2) 0.0791(15) 0.0472(11) 0.0032(10) 0.0232(11) 0.0341(12)
S2 0.0545(11) 0.0766(13) 0.0456(10) 0.0155(9) 0.0166(8) 0.0136(10)
C1 0.137(10) 0.162(11) 0.106(8) 0.042(7) 0.072(7) 0.099(8)
C2 0.068(5) 0.089(6) 0.050(5) 0.020(4) 0.008(4) 0.024(4)
S3 0.0641(12) 0.0534(11) 0.0420(9) 0.0070(8) 0.0111(8) -0.0045(9)
S4 0.0698(13) 0.0547(11) 0.0409(10) 0.0047(8) 0.0026(9) -0.0123(9)
C3 0.084(6) 0.092(6) 0.052(5) 0.012(4) 0.024(4) 0.009(5)
C4 0.072(6) 0.090(6) 0.063(5) 0.022(5) -0.005(4) -0.015(5)
Nb2 0.0815(5) 0.0556(5) 0.0433(4) -0.0105(3) 0.0168(3) -0.0110(4)
Cl5 0.116(2) 0.0656(13) 0.0717(14) -0.0281(11) 0.0228(13) -0.0068(12)
Cl6 0.209(3) 0.128(2) 0.110(2) -0.080(2) 0.090(2) -0.091(2)
Cl7 0.157(6) 0.081(5) 0.051(3) 0.002(3) 0.035(4) -0.034(4)
Cl8 0.076(4) 0.134(5) 0.079(3) -0.015(3) -0.014(3) 0.055(4)
Cl9 0.210(8) 0.074(4) 0.086(4) 0.003(3) 0.072(5) -0.051(4)
Cl10 0.076(4) 0.118(5) 0.130(5) -0.049(4) -0.002(3) 0.027(3)
Cl11 0.095(5) 0.258(12) 0.540(22) -0.290(15) 0.120(10) -0.062(6)
Cl12 0.773(32) 0.079(5) 0.111(6) 0.022(5) -0.144(12) 0.019(11)
Cl13 0.158(9) 0.361(18) 0.375(17) -0.286(15) 0.195(11) -0.175(10)
Cl14 0.471(22) 0.070(5) 0.115(7) 0.030(5) -0.106(11) 0.007(10)

loop_
_atom_site_label
_atom_site_type_symbol
_atom_site_fract_x
_atom_site_fract_y
_atom_site_fract_z
_atom_site_U_iso_or_equiv
_atom_site_thermal_displace_type
_atom_site_occupancy
_atom_site_calc_flag
_atom_site_refinement_flags
_atom_site_disorder_group
Nb1 Nb 0.22926(5) 0.12302(5) 0.38640(4) 0.0409(2) Uani 1 d . .
Cl1 Cl 0.4164(2) 0.1759(2) 0.45407(12) 0.0640(5) Uani 1 d . .
Cl2 Cl 0.3006(2) -0.04964(14) 0.35756(11) 0.0630(5) Uani 1 d . .
Cl3 Cl 0.1668(2) 0.3004(2) 0.34760(13) 0.0739(6) Uani 1 d . .
Cl4 Cl 0.0417(2) 0.0629(2) 0.38746(14) 0.0896(8) Uani 1 d . .
S1 S 0.2140(2) 0.1978(2) 0.54518(13) 0.0726(6) Uani 1 d . .
S2 S 0.2309(2) 0.0325(2) 0.54407(12) 0.0579(5) Uani 1 d . .
C1 C 0.0712(9) 0.2203(9) 0.5626(7) 0.129(5) Uani 1 d . .
H1A H 0.0304(22) 0.2633(51) 0.5148(27) 0.155 Uiso 1 calc R .
H1B H 0.0734(9) 0.2573(52) 0.6182(25) 0.155 Uiso 1 calc R .
H1C H 0.0330(21) 0.1523(10) 0.5643(48) 0.155 Uiso 1 calc R .
C2 C 0.3701(6) 0.0105(7) 0.6110(5) 0.070(2) Uani 1 d . .
H2A H 0.3853(17) -0.0655(7) 0.6158(25) 0.083 Uiso 1 calc R .
H2B H 0.3724(14) 0.0403(33) 0.6693(11) 0.083 Uiso 1 calc R .
H2C H 0.4270(7) 0.0449(32) 0.5834(17) 0.083 Uiso 1 calc R .
S3 S 0.3063(2) 0.17533(15) 0.23855(11) 0.0530(5) Uani 1 d . .
S4 S 0.1576(2) 0.08870(15) 0.21465(11) 0.0561(5) Uani 1 d . .
C3 C 0.4074(7) 0.0848(7) 0.2031(5) 0.075(2) Uani 1 d . .
H3A H 0.4835(7) 0.1118(20) 0.2225(27) 0.090 Uiso 1 calc R .
H3B H 0.3918(25) 0.0794(29) 0.1392(5) 0.090 Uiso 1 calc R .
H3C H 0.4008(28) 0.0148(12) 0.2286(25) 0.090 Uiso 1 calc R .
C4 C 0.0504(6) 0.1834(7) 0.1598(5) 0.077(2) Uani 1 d . .
H4A H -0.0202(14) 0.1716(27) 0.1802(25) 0.093 Uiso 1 calc R .
H4B H 0.0387(31) 0.1727(27) 0.0964(5) 0.093 Uiso 1 calc R .
H4C H 0.0762(20) 0.2558(7) 0.1737(27) 0.093 Uiso 1 calc R .
Nb2 Nb 0.22310(6) 0.10380(5) -0.11700(4) 0.0595(2) Uani 1 d . .
Cl5 Cl 0.2491(2) 0.2413(2) -0.00896(15) 0.0839(7) Uani 1 d . .
Cl6 Cl 0.2043(3) -0.0360(3) -0.2204(2) 0.1412(14) Uani 1 d . .
Cl7 Cl 0.1599(6) -0.0047(6) -0.0135(4) 0.094(2) Uani 0.50 d P 1
Cl8 Cl 0.0506(5) 0.1475(5) -0.1824(3) 0.100(2) Uani 0.50 d P 1
Cl9 Cl 0.3110(8) 0.2031(5) -0.2119(4) 0.118(3) Uani 0.50 d P 1
Cl10 Cl 0.4153(5) 0.0425(5) -0.0471(4) 0.111(2) Uani 0.50 d P 1
Cl11 Cl 0.0259(7) 0.1015(9) -0.1074(11) 0.290(9) Uani 0.50 d P 2
Cl12 Cl 0.1641(17) 0.2478(6) -0.2207(6) 0.350(11) Uani 0.50 d P 2
Cl13 Cl 0.3952(8) 0.1232(11) -0.1388(10) 0.279(9) Uani 0.50 d P 2
Cl14 Cl 0.2459(13) -0.0258(7) -0.0184(7) 0.239(8) Uani 0.50 d P 2

loop_
_atom_type_symbol
_atom_type_description
_atom_type_scat_dispersion_real
_atom_type_scat_dispersion_imag
_atom_type_scat_source
C C 0.0033 0.0016 'International Tables Vol C Tables 4.2.6.8 and 6.1.1.4'
H H 0.0000 0.0000 'International Tables Vol C Tables 4.2.6.8 and 6.1.1.4'
S S 0.1246 0.1234 'International Tables Vol C Tables 4.2.6.8 and 6.1.1.4'
Cl Cl 0.1484 0.1585 'International Tables Vol C Tables 4.2.6.8 and 6.1.1.4'
Nb Nb -2.0727 0.6215 'International Tables Vol C Tables 4.2.6.8 and 6.1.1.4'

loop_
_geom_angle_atom_site_label_1
_geom_angle_atom_site_label_2
_geom_angle_atom_site_label_3
_geom_angle
_geom_angle_site_symmetry_1
_geom_angle_site_symmetry_3
_geom_angle_publ_flag
Cl4 Nb1 Cl3 92.41(9) . . ?
Cl4 Nb1 Cl1 154.23(7) . . ?
Cl3 Nb1 Cl1 94.50(8) . . ?
Cl4 Nb1 Cl2 95.00(9) . . ?
Cl3 Nb1 Cl2 154.18(7) . . ?
Cl1 Nb1 Cl2 89.49(7) . . ?
Cl4 Nb1 S1 83.07(8) . . ?
Cl3 Nb1 S1 80.25(7) . . ?
Cl1 Nb1 S1 73.72(7) . . ?
Cl2 Nb1 S1 125.19(6) . . ?
Cl4 Nb1 S4 79.76(7) . . ?
Cl3 Nb1 S4 82.65(7) . . ?
Cl1 Nb1 S4 125.74(6) . . ?
Cl2 Nb1 S4 74.42(6) . . ?
S1 Nb1 S4 155.14(7) . . ?
Cl4 Nb1 S2 73.04(7) . . ?
Cl3 Nb1 S2 124.83(7) . . ?
Cl1 Nb1 S2 82.67(6) . . ?
Cl2 Nb1 S2 80.98(6) . . ?
S1 Nb1 S2 45.91(7) . . ?
S4 Nb1 S2 141.28(6) . . ?
Cl4 Nb1 S3 123.82(7) . . ?
Cl3 Nb1 S3 72.70(6) . . ?
Cl1 Nb1 S3 81.91(6) . . ?
Cl2 Nb1 S3 82.66(6) . . ?
S1 Nb1 S3 141.79(7) . . ?
S4 Nb1 S3 45.36(6) . . ?
S2 Nb1 S3 157.55(6) . . ?
C1 S1 S2 104.6(4) . . ?
C1 S1 Nb1 114.8(4) . . ?
S2 S1 Nb1 67.56(7) . . ?
C2 S2 S1 103.1(3) . . ?
C2 S2 Nb1 115.5(3) . . ?
S1 S2 Nb1 66.53(7) . . ?
C3 S3 S4 102.9(3) . . ?
C3 S3 Nb1 117.1(3) . . ?
S4 S3 Nb1 66.54(7) . . ?
C4 S4 S3 104.6(3) . . ?
C4 S4 Nb1 115.1(3) . . ?
S3 S4 Nb1 68.10(7) . . ?
Cl13 Nb2 Cl14 100.8(6) . . ?
Cl8 Nb2 Cl9 94.5(3) . . ?
Cl8 Nb2 Cl7 93.5(3) . . ?
Cl9 Nb2 Cl7 172.0(3) . . ?
Cl13 Nb2 Cl6 87.4(2) . . ?
Cl14 Nb2 Cl6 84.4(3) . . ?
Cl8 Nb2 Cl6 84.9(2) . . ?
Cl9 Nb2 Cl6 88.3(2) . . ?
Cl7 Nb2 Cl6 91.5(2) . . ?
Cl13 Nb2 Cl5 91.2(2) . . ?
Cl14 Nb2 Cl5 93.9(3) . . ?
Cl8 Nb2 Cl5 97.6(2) . . ?
Cl9 Nb2 Cl5 92.1(2) . . ?
Cl7 Nb2 Cl5 87.7(2) . . ?
Cl6 Nb2 Cl5 177.51(13) . . ?
Cl13 Nb2 Cl11 172.2(6) . . ?
Cl14 Nb2 Cl11 87.0(6) . . ?
Cl6 Nb2 Cl11 93.5(2) . . ?
Cl5 Nb2 Cl11 88.2(2) . . ?
Cl13 Nb2 Cl12 89.2(6) . . ?
Cl14 Nb2 Cl12 169.9(7) . . ?
Cl6 Nb2 Cl12 97.3(2) . . ?
Cl5 Nb2 Cl12 84.7(2) . . ?
Cl11 Nb2 Cl12 83.0(6) . . ?
Cl8 Nb2 Cl10 176.3(2) . . ?
Cl9 Nb2 Cl10 86.8(3) . . ?
Cl7 Nb2 Cl10 85.3(3) . . ?
Cl6 Nb2 Cl10 91.7(2) . . ?
Cl5 Nb2 Cl10 85.90(14) . . ?
Nb2 Cl10 Cl10 166.5(6) . 3_655 ?

loop_
_geom_bond_atom_site_label_1
_geom_bond_atom_site_label_2
_geom_bond_distance
_geom_bond_site_symmetry_2
_geom_bond_publ_flag
Nb1 Cl4 2.356(2) . ?
Nb1 Cl3 2.362(2) . ?
Nb1 Cl1 2.368(2) . ?
Nb1 Cl2 2.374(2) . ?
Nb1 S1 2.631(2) . ?
Nb1 S4 2.637(2) . ?
Nb1 S2 2.652(2) . ?
Nb1 S3 2.667(2) . ?
S1 C1 1.790(9) . ?
S1 S2 2.060(3) . ?
S2 C2 1.800(7) . ?
S3 C3 1.800(8) . ?
S3 S4 2.045(3) . ?
S4 C4 1.820(8) . ?
Nb2 Cl13 2.148(6) . ?
Nb2 Cl14 2.184(9) . ?
Nb2 Cl8 2.179(5) . ?
Nb2 Cl9 2.295(5) . ?
Nb2 Cl7 2.304(6) . ?
Nb2 Cl6 2.327(2) . ?
Nb2 Cl5 2.352(2) . ?
Nb2 Cl11 2.378(7) . ?
Nb2 Cl12 2.403(7) . ?
Nb2 Cl10 2.459(5) . ?
Cl10 Cl10 2.485(11) 3_655 ?
